data_1516863
loop_
_publ_author_name
'Xiu-Li Wang'
'Yun Qu'
'Guo-Cheng Liu'
'Jian Luan'
'Hong-Yan Lin'

_publ_section_title
;
 Effect of organic polycarboxylates on the architectures of cadmium(II)
 coordination polymers based on dipyrazino[2,3-f:2'3'-h]quino-xaline:
 Syntheses, crystal structures, and photoluminescence properties
;
_journal_name_full
;
Inorganica Chimica Acta
;
_journal_page_first 105
_journal_page_last 111
_journal_volume 399
_journal_year 2013
_chemical_formula_sum 'C22 H15 Cd N5 O5 S'
_chemical_formula_weight 573.87
_space_group_IT_number 2
_symmetry_cell_setting triclinic
_symmetry_space_group_name_Hall '-P 1'
_symmetry_space_group_name_H-M 'P -1'
_atom_sites_solution_hydrogens geom
_atom_sites_solution_primary direct
_atom_sites_solution_secondary difmap
_cell_angle_alpha 69.9360(10)
_cell_angle_beta 85.7410(10)
_cell_angle_gamma 85.5820(10)
_cell_formula_units_Z 2
_cell_length_a 9.4120(7)
_cell_length_b 10.4276(8)
_cell_length_c 11.2794(9)
_cell_measurement_temperature 296(2)
_cell_measurement_theta_max 28.29
_cell_measurement_theta_min 1.92
_cell_volume 1035.38(14)
_computing_cell_refinement 'SMART (Bruker, 2001)'
_computing_data_collection 'SMART (Bruker, 2001)'
_computing_data_reduction 'SAINT+ (Bruker, 1999)'
_computing_molecular_graphics 'PLATON (Spek, 2003)'
_computing_publication_material 'SHELXTL (1998)'
_computing_structure_refinement 'SHELXL-97 (Sheldrick, 2008)'
_computing_structure_solution 'SHELXS-97 (Sheldrick, 2008)'
_diffrn_ambient_temperature 296(2)
_diffrn_measured_fraction_theta_full 0.991
_diffrn_measured_fraction_theta_max 0.991
_diffrn_measurement_device_type 'CCD area detector'
_diffrn_measurement_method 'phi and omega scans'
_diffrn_radiation_monochromator graphite
_diffrn_radiation_source 'fine-focus sealed tube'
_diffrn_radiation_type MoK\a
_diffrn_radiation_wavelength 0.71073
_diffrn_reflns_av_R_equivalents 0.0140
_diffrn_reflns_av_sigmaI/netI 0.0275
_diffrn_reflns_limit_h_max 10
_diffrn_reflns_limit_h_min -11
_diffrn_reflns_limit_k_max 12
_diffrn_reflns_limit_k_min -11
_diffrn_reflns_limit_l_max 12
_diffrn_reflns_limit_l_min -13
_diffrn_reflns_number 5508
_diffrn_reflns_theta_full 24.99
_diffrn_reflns_theta_max 28.29
_diffrn_reflns_theta_min 1.92
_exptl_absorpt_coefficient_mu 1.204
_exptl_absorpt_correction_T_max 0.796
_exptl_absorpt_correction_T_min 0.714
_exptl_absorpt_correction_type empirical
_exptl_absorpt_process_details SADABS
_exptl_crystal_colour YELLOW
_exptl_crystal_density_diffrn 1.841
_exptl_crystal_density_method 'not measured'
_exptl_crystal_description BLOCK
_exptl_crystal_F_000 572
_exptl_crystal_size_max 0.32
_exptl_crystal_size_mid 0.24
_exptl_crystal_size_min 0.19
_refine_diff_density_max 0.338
_refine_diff_density_min -0.236
_refine_diff_density_rms 0.061
_refine_ls_extinction_method none
_refine_ls_goodness_of_fit_ref 0.979
_refine_ls_hydrogen_treatment mixed
_refine_ls_matrix_type full
_refine_ls_number_parameters 313
_refine_ls_number_reflns 3610
_refine_ls_number_restraints 0
_refine_ls_restrained_S_all 0.979
_refine_ls_R_factor_all 0.0291
_refine_ls_R_factor_gt 0.0244
_refine_ls_shift/su_max 0.001
_refine_ls_shift/su_mean 0.000
_refine_ls_structure_factor_coef Fsqd
_refine_ls_weighting_details 'calc w=1/[\s^2^(Fo^2^)+(0.0300P)^2^+0.6896P] where P=(Fo^2^+2Fc^2^)/3'
_refine_ls_weighting_scheme calc
_refine_ls_wR_factor_gt 0.0581
_refine_ls_wR_factor_ref 0.0598
_reflns_number_gt 3260
_reflns_number_total 5133
_reflns_threshold_expression >2sigma(I)
_cod_data_source_file ICA-2013-399-105-111-1.cif
_cod_data_source_block 1
_cod_database_code 1516863

loop_
_symmetry_equiv_pos_as_xyz
'x, y, z'
'-x, -y, -z'

loop_
_atom_site_label
_atom_site_type_symbol
_atom_site_fract_x
_atom_site_fract_y
_atom_site_fract_z
_atom_site_U_iso_or_equiv
_atom_site_adp_type
_atom_site_occupancy
_atom_site_symmetry_multiplicity
_atom_site_calc_flag
_atom_site_refinement_flags
Cd1 Cd 0.74132(2) 0.18235(2) 0.489190(18) 0.03148(8) Uani 1 1 d .
S1 S 1.24132(8) 0.29027(8) 0.62707(7) 0.03969(18) Uani 1 1 d .
O1 O 0.9854(2) 0.1738(2) 0.55771(19) 0.0401(5) Uani 1 1 d .
O1W O 0.7553(3) -0.0454(2) 0.5034(2) 0.0420(5) Uani 1 1 d .
H1WA H 0.8251 -0.0827 0.4840 0.050 Uiso 1 1 d G
H1WB H 0.6789 -0.0685 0.4838 0.050 Uiso 1 1 d G
C1 C 1.4035(3) 0.0680(3) 0.7713(3) 0.0331(6) Uani 1 1 d .
N1 N 0.6293(2) 0.3725(2) 0.3334(2) 0.0315(5) Uani 1 1 d .
O2 O 0.8327(2) 0.3415(2) 0.5656(2) 0.0466(5) Uani 1 1 d .
N2 N 0.8604(2) 0.2210(2) 0.2879(2) 0.0339(5) Uani 1 1 d .
C2 C 0.9519(3) 0.2791(3) 0.5858(3) 0.0332(6) Uani 1 1 d .
O3 O 1.6476(2) 0.0920(3) 0.7052(2) 0.0593(7) Uani 1 1 d .
N3 N 0.6433(3) 0.6627(3) -0.1039(2) 0.0435(6) Uani 1 1 d .
C3 C 0.8099(3) 0.3253(3) 0.1889(2) 0.0287(6) Uani 1 1 d .
O4 O 1.4939(2) 0.1414(2) 0.5570(2) 0.0478(5) Uani 1 1 d .
N4 N 0.8695(3) 0.4934(3) -0.1551(2) 0.0424(6) Uani 1 1 d .
C4 C 0.6874(3) 0.4094(3) 0.2145(2) 0.0284(6) Uani 1 1 d .
N5 N 1.1652(2) 0.1061(3) 0.8499(2) 0.0371(6) Uani 1 1 d .
C5 C 1.0439(3) 0.1710(3) 0.1499(3) 0.0401(7) Uani 1 1 d .
H5A H 1.1246 0.1176 0.1400 0.048 Uiso 1 1 calc R
C6 C 0.9921(3) 0.2747(3) 0.0483(3) 0.0380(7) Uani 1 1 d .
H6A H 1.0358 0.2913 -0.0318 0.046 Uiso 1 1 calc R
C7 C 0.5190(3) 0.4492(3) 0.3580(3) 0.0375(7) Uani 1 1 d .
H7A H 0.4771 0.4227 0.4394 0.045 Uiso 1 1 calc R
C8 C 1.2699(3) 0.1405(3) 0.7609(3) 0.0314(6) Uani 1 1 d .
C9 C 0.4638(3) 0.5662(3) 0.2683(3) 0.0412(7) Uani 1 1 d .
H9A H 0.3884 0.6185 0.2898 0.049 Uiso 1 1 calc R
C10 C 0.6359(3) 0.5234(3) 0.1165(3) 0.0322(6) Uani 1 1 d .
C11 C 0.8721(3) 0.3558(3) 0.0666(3) 0.0300(6) Uani 1 1 d .
C12 C 0.7013(4) 0.6841(3) -0.2183(3) 0.0512(9) Uani 1 1 d .
H12A H 0.6669 0.7581 -0.2848 0.061 Uiso 1 1 calc R
C13 C 0.8135(4) 0.5985(4) -0.2431(3) 0.0504(8) Uani 1 1 d .
H13A H 0.8496 0.6176 -0.3260 0.060 Uiso 1 1 calc R
C14 C 0.8124(3) 0.4695(3) -0.0359(3) 0.0331(6) Uani 1 1 d .
C15 C 0.6984(3) 0.5525(3) -0.0108(3) 0.0331(6) Uani 1 1 d .
C16 C 1.0560(3) 0.3378(3) 0.6470(3) 0.0408(7) Uani 1 1 d .
H16A H 1.0306 0.3098 0.7369 0.049 Uiso 1 1 calc R
H16B H 1.0438 0.4367 0.6133 0.049 Uiso 1 1 calc R
C17 C 0.9745(3) 0.1466(3) 0.2678(3) 0.0402(7) Uani 1 1 d .
H17A H 1.0096 0.0748 0.3359 0.048 Uiso 1 1 calc R
C18 C 1.4257(3) -0.0400(3) 0.8813(3) 0.0488(8) Uani 1 1 d .
H18A H 1.5134 -0.0891 0.8927 0.059 Uiso 1 1 calc R
C19 C 1.3175(3) -0.0756(3) 0.9751(3) 0.0515(9) Uani 1 1 d .
H19A H 1.3311 -0.1478 1.0502 0.062 Uiso 1 1 calc R
C20 C 1.5235(3) 0.1027(3) 0.6715(3) 0.0385(7) Uani 1 1 d .
C21 C 1.1907(3) -0.0014(3) 0.9534(3) 0.0407(7) Uani 1 1 d .
H21A H 1.1169 -0.0274 1.0149 0.049 Uiso 1 1 calc R
C22 C 0.5224(3) 0.6035(3) 0.1473(3) 0.0409(7) Uani 1 1 d .
H22A H 0.4869 0.6818 0.0857 0.049 Uiso 1 1 calc R

loop_
_atom_site_aniso_label
_atom_site_aniso_U_11
_atom_site_aniso_U_22
_atom_site_aniso_U_33
_atom_site_aniso_U_23
_atom_site_aniso_U_13
_atom_site_aniso_U_12
Cd1 0.02848(12) 0.03429(13) 0.02822(12) -0.00697(8) -0.00023(8) 0.00090(8)
S1 0.0348(4) 0.0385(4) 0.0416(4) -0.0075(3) -0.0080(3) 0.0002(3)
O1 0.0396(12) 0.0363(11) 0.0466(13) -0.0171(10) -0.0068(9) 0.0025(9)
O1W 0.0405(13) 0.0391(12) 0.0479(13) -0.0174(10) -0.0008(11) -0.0002(10)
C1 0.0299(15) 0.0326(15) 0.0373(16) -0.0135(13) 0.0030(12) -0.0018(12)
N1 0.0301(12) 0.0342(13) 0.0291(12) -0.0102(10) 0.0012(10) -0.0004(10)
O2 0.0345(12) 0.0504(13) 0.0572(14) -0.0220(11) -0.0121(10) 0.0094(10)
N2 0.0311(13) 0.0318(13) 0.0334(13) -0.0051(10) -0.0021(10) 0.0042(10)
C2 0.0329(16) 0.0347(16) 0.0264(14) -0.0043(12) -0.0013(11) 0.0024(12)
O3 0.0304(12) 0.098(2) 0.0547(15) -0.0322(14) 0.0085(11) -0.0126(12)
N3 0.0445(15) 0.0391(14) 0.0386(15) -0.0013(11) -0.0060(12) -0.0048(12)
C3 0.0264(14) 0.0279(14) 0.0315(15) -0.0093(11) -0.0018(11) -0.0036(11)
O4 0.0404(12) 0.0526(14) 0.0403(13) -0.0058(10) 0.0092(10) -0.0001(10)
N4 0.0457(15) 0.0526(16) 0.0302(14) -0.0147(12) 0.0003(11) -0.0099(13)
C4 0.0244(13) 0.0296(14) 0.0316(15) -0.0107(11) -0.0028(11) -0.0009(11)
N5 0.0298(13) 0.0438(14) 0.0382(14) -0.0160(12) 0.0021(10) 0.0002(11)
C5 0.0323(16) 0.0417(17) 0.0506(19) -0.0231(15) -0.0010(14) 0.0061(13)
C6 0.0341(16) 0.0454(17) 0.0401(17) -0.0224(14) 0.0046(13) -0.0052(13)
C7 0.0351(16) 0.0402(17) 0.0393(17) -0.0176(14) 0.0032(13) -0.0004(13)
C8 0.0300(15) 0.0330(15) 0.0350(15) -0.0163(12) -0.0022(12) -0.0015(12)
C9 0.0341(16) 0.0381(17) 0.053(2) -0.0206(15) 0.0019(14) 0.0064(13)
C10 0.0317(15) 0.0300(14) 0.0325(15) -0.0070(12) -0.0032(12) -0.0023(12)
C11 0.0282(14) 0.0324(15) 0.0317(15) -0.0134(12) -0.0019(11) -0.0039(11)
C12 0.059(2) 0.051(2) 0.0332(18) 0.0035(15) -0.0091(15) -0.0140(17)
C13 0.057(2) 0.061(2) 0.0290(17) -0.0080(15) -0.0004(15) -0.0137(18)
C14 0.0335(15) 0.0363(16) 0.0290(15) -0.0095(12) -0.0002(12) -0.0085(12)
C15 0.0325(15) 0.0329(15) 0.0302(15) -0.0039(12) -0.0054(12) -0.0076(12)
C16 0.0418(17) 0.0373(16) 0.0458(18) -0.0183(14) -0.0134(14) 0.0128(13)
C17 0.0362(16) 0.0332(16) 0.0470(18) -0.0095(14) -0.0040(14) 0.0057(13)
C18 0.0345(17) 0.0472(19) 0.052(2) -0.0055(16) 0.0056(15) 0.0107(14)
C19 0.0462(19) 0.0459(19) 0.0444(19) 0.0033(15) 0.0085(15) 0.0083(15)
C20 0.0386(18) 0.0328(16) 0.0447(19) -0.0161(14) 0.0091(14) -0.0018(13)
C21 0.0353(16) 0.0451(18) 0.0410(18) -0.0156(15) 0.0082(13) -0.0037(14)
C22 0.0373(17) 0.0333(16) 0.0472(18) -0.0082(14) -0.0048(14) 0.0054(13)

loop_
_atom_type_symbol
_atom_type_description
_atom_type_scat_dispersion_real
_atom_type_scat_dispersion_imag
_atom_type_scat_source
C C 0.0033 0.0016 'International Tables Vol C Tables 4.2.6.8 and 6.1.1.4'
H H 0.0000 0.0000 'International Tables Vol C Tables 4.2.6.8 and 6.1.1.4'
Cd Cd -0.8075 1.2024 'International Tables Vol C Tables 4.2.6.8 and 6.1.1.4'
N N 0.0061 0.0033 'International Tables Vol C Tables 4.2.6.8 and 6.1.1.4'
O O 0.0106 0.0060 'International Tables Vol C Tables 4.2.6.8 and 6.1.1.4'
S S 0.1246 0.1234 'International Tables Vol C Tables 4.2.6.8 and 6.1.1.4'

loop_
_geom_angle_atom_site_label_1
_geom_angle_atom_site_label_2
_geom_angle_atom_site_label_3
_geom_angle
_geom_angle_site_symmetry_1
_geom_angle_site_symmetry_3
O1W Cd1 O2 144.08(8) . .
O1W Cd1 N2 84.91(8) . .
O2 Cd1 N2 104.52(8) . .
O1W Cd1 N1 127.98(8) . .
O2 Cd1 N1 87.23(7) . .
N2 Cd1 N1 69.42(7) . .
O1W Cd1 O3 83.44(8) . 1_455
O2 Cd1 O3 81.80(8) . 1_455
N2 Cd1 O3 166.92(8) . 1_455
N1 Cd1 O3 122.87(8) . 1_455
O1W Cd1 O4 84.01(8) . 1_455
O2 Cd1 O4 112.36(7) . 1_455
N2 Cd1 O4 130.52(8) . 1_455
N1 Cd1 O4 80.39(7) . 1_455
O3 Cd1 O4 53.91(7) 1_455 1_455
O1W Cd1 O1 93.84(7) . .
O2 Cd1 O1 54.24(7) . .
N2 Cd1 O1 83.12(7) . .
N1 Cd1 O1 125.11(7) . .
O3 Cd1 O1 91.73(7) 1_455 .
O4 Cd1 O1 145.63(7) 1_455 .
O1W Cd1 C2 119.30(8) . .
O2 Cd1 C2 27.02(7) . .
N2 Cd1 C2 95.09(8) . .
N1 Cd1 C2 107.76(8) . .
O3 Cd1 C2 85.47(8) 1_455 .
O4 Cd1 C2 131.88(8) 1_455 .
O1 Cd1 C2 27.25(7) . .
O1W Cd1 C20 83.95(8) . 1_455
O2 Cd1 C20 96.71(8) . 1_455
N2 Cd1 C20 156.32(9) . 1_455
N1 Cd1 C20 101.76(8) . 1_455
O3 Cd1 C20 26.73(8) 1_455 1_455
O4 Cd1 C20 27.21(8) 1_455 1_455
O1 Cd1 C20 118.41(8) . 1_455
C2 Cd1 C20 108.58(9) . 1_455
C8 S1 C16 103.36(14) . .
C2 O1 Cd1 88.82(17) . .
Cd1 O1W H1WA 123(2) . .
Cd1 O1W H1WB 111.8 . .
H1WA O1W H1WB 114.1 . .
C18 C1 C8 117.3(3) . .
C18 C1 C20 118.4(3) . .
C8 C1 C20 124.3(3) . .
C7 N1 C4 118.1(2) . .
C7 N1 Cd1 124.25(19) . .
C4 N1 Cd1 117.52(17) . .
C2 O2 Cd1 93.99(17) . .
C17 N2 C3 118.4(2) . .
C17 N2 Cd1 123.60(19) . .
C3 N2 Cd1 118.04(17) . .
O2 C2 O1 122.8(3) . .
O2 C2 C16 116.0(3) . .
O1 C2 C16 121.2(2) . .
O2 C2 Cd1 58.99(15) . .
O1 C2 Cd1 63.93(15) . .
C16 C2 Cd1 174.0(2) . .
C20 O3 Cd1 92.05(19) . 1_655
C12 N3 C15 116.0(3) . .
N2 C3 C11 122.3(2) . .
N2 C3 C4 117.3(2) . .
C11 C3 C4 120.3(2) . .
C20 O4 Cd1 91.35(18) . 1_655
C13 N4 C14 116.1(3) . .
N1 C4 C10 122.8(2) . .
N1 C4 C3 117.6(2) . .
C10 C4 C3 119.6(2) . .
C8 N5 C21 117.5(2) . .
C6 C5 C17 119.2(3) . .
C6 C5 H5A 120.4 . .
C17 C5 H5A 120.4 . .
C5 C6 C11 119.2(3) . .
C5 C6 H6A 120.4 . .
C11 C6 H6A 120.4 . .
N1 C7 C9 123.3(3) . .
N1 C7 H7A 118.4 . .
C9 C7 H7A 118.4 . .
N5 C8 C1 122.9(3) . .
N5 C8 S1 117.9(2) . .
C1 C8 S1 119.1(2) . .
C22 C9 C7 118.6(3) . .
C22 C9 H9A 120.7 . .
C7 C9 H9A 120.7 . .
C4 C10 C22 117.2(3) . .
C4 C10 C15 119.7(2) . .
C22 C10 C15 123.0(3) . .
C3 C11 C6 117.9(2) . .
C3 C11 C14 119.6(2) . .
C6 C11 C14 122.5(3) . .
N3 C12 C13 122.1(3) . .
N3 C12 H12A 119.0 . .
C13 C12 H12A 119.0 . .
N4 C13 C12 123.0(3) . .
N4 C13 H13A 118.5 . .
C12 C13 H13A 118.5 . .
N4 C14 C15 121.1(3) . .
N4 C14 C11 118.8(3) . .
C15 C14 C11 120.1(2) . .
N3 C15 C14 121.6(3) . .
N3 C15 C10 117.9(3) . .
C14 C15 C10 120.5(2) . .
C2 C16 S1 116.3(2) . .
C2 C16 H16A 108.2 . .
S1 C16 H16A 108.2 . .
C2 C16 H16B 108.2 . .
S1 C16 H16B 108.2 . .
H16A C16 H16B 107.4 . .
N2 C17 C5 123.0(3) . .
N2 C17 H17A 118.5 . .
C5 C17 H17A 118.5 . .
C1 C18 C19 120.1(3) . .
C1 C18 H18A 120.0 . .
C19 C18 H18A 120.0 . .
C21 C19 C18 117.8(3) . .
C21 C19 H19A 121.1 . .
C18 C19 H19A 121.1 . .
O3 C20 O4 122.5(3) . .
O3 C20 C1 118.8(3) . .
O4 C20 C1 118.7(3) . .
O3 C20 Cd1 61.21(16) . 1_655
O4 C20 Cd1 61.44(15) . 1_655
C1 C20 Cd1 176.52(19) . 1_655
N5 C21 C19 124.4(3) . .
N5 C21 H21A 117.8 . .
C19 C21 H21A 117.8 . .
C9 C22 C10 119.9(3) . .
C9 C22 H22A 120.0 . .
C10 C22 H22A 120.0 . .

loop_
_geom_bond_atom_site_label_1
_geom_bond_atom_site_label_2
_geom_bond_distance
_geom_bond_site_symmetry_2
Cd1 O1W 2.319(2) .
Cd1 O2 2.356(2) .
Cd1 N2 2.374(2) .
Cd1 N1 2.386(2) .
Cd1 O3 2.415(2) 1_455
Cd1 O4 2.420(2) 1_455
Cd1 O1 2.464(2) .
Cd1 C2 2.742(3) .
Cd1 C20 2.754(3) 1_455
S1 C8 1.780(3) .
S1 C16 1.796(3) .
O1 C2 1.256(3) .
O1W H1WA 0.79(3) .
O1W H1WB 0.8427 .
C1 C18 1.376(4) .
C1 C8 1.408(4) .
C1 C20 1.506(4) .
N1 C7 1.333(3) .
N1 C4 1.347(3) .
O2 C2 1.249(3) .
N2 C17 1.328(3) .
N2 C3 1.349(3) .
C2 C16 1.514(4) .
O3 C20 1.240(4) .
O3 Cd1 2.415(2) 1_655
N3 C12 1.315(4) .
N3 C15 1.361(4) .
C3 C11 1.398(4) .
C3 C4 1.466(4) .
O4 C20 1.260(4) .
O4 Cd1 2.420(2) 1_655
N4 C13 1.307(4) .
N4 C14 1.358(4) .
C4 C10 1.400(4) .
N5 C8 1.330(3) .
N5 C21 1.334(4) .
C5 C6 1.367(4) .
C5 C17 1.387(4) .
C5 H5A 0.9300 .
C6 C11 1.404(4) .
C6 H6A 0.9300 .
C7 C9 1.385(4) .
C7 H7A 0.9300 .
C9 C22 1.369(4) .
C9 H9A 0.9300 .
C10 C22 1.402(4) .
C10 C15 1.451(4) .
C11 C14 1.453(4) .
C12 C13 1.404(5) .
C12 H12A 0.9300 .
C13 H13A 0.9300 .
C14 C15 1.399(4) .
C16 H16A 0.9700 .
C16 H16B 0.9700 .
C17 H17A 0.9300 .
C18 C19 1.386(4) .
C18 H18A 0.9300 .
C19 C21 1.363(4) .
C19 H19A 0.9300 .
C20 Cd1 2.754(3) 1_655
C21 H21A 0.9300 .
C22 H22A 0.9300 .

loop_
_geom_torsion_atom_site_label_1
_geom_torsion_atom_site_label_2
_geom_torsion_atom_site_label_3
_geom_torsion_atom_site_label_4
_geom_torsion
_geom_torsion_site_symmetry_1
_geom_torsion_site_symmetry_4
O1W Cd1 O1 C2 -160.17(16) . .
O2 Cd1 O1 C2 1.97(15) . .
N2 Cd1 O1 C2 115.43(17) . .
N1 Cd1 O1 C2 56.60(18) . .
O3 Cd1 O1 C2 -76.63(17) 1_455 .
O4 Cd1 O1 C2 -75.2(2) 1_455 .
C20 Cd1 O1 C2 -74.98(18) 1_455 .
O1W Cd1 N1 C7 117.0(2) . .
O2 Cd1 N1 C7 -70.7(2) . .
N2 Cd1 N1 C7 -177.4(2) . .
O3 Cd1 N1 C7 7.6(2) 1_455 .
O4 Cd1 N1 C7 42.5(2) 1_455 .
O1 Cd1 N1 C7 -112.2(2) . .
C2 Cd1 N1 C7 -88.6(2) . .
C20 Cd1 N1 C7 25.5(2) 1_455 .
O1W Cd1 N1 C4 -67.3(2) . .
O2 Cd1 N1 C4 104.89(19) . .
N2 Cd1 N1 C4 -1.75(18) . .
O3 Cd1 N1 C4 -176.73(17) 1_455 .
O4 Cd1 N1 C4 -141.9(2) 1_455 .
O1 Cd1 N1 C4 63.4(2) . .
C2 Cd1 N1 C4 87.06(19) . .
C20 Cd1 N1 C4 -158.83(18) 1_455 .
O1W Cd1 O2 C2 29.5(2) . .
N2 Cd1 O2 C2 -72.17(17) . .
N1 Cd1 O2 C2 -140.09(17) . .
O3 Cd1 O2 C2 96.14(17) 1_455 .
O4 Cd1 O2 C2 141.49(16) 1_455 .
O1 Cd1 O2 C2 -1.99(15) . .
C20 Cd1 O2 C2 118.39(17) 1_455 .
O1W Cd1 N2 C17 -46.9(2) . .
O2 Cd1 N2 C17 97.8(2) . .
N1 Cd1 N2 C17 179.2(2) . .
O3 Cd1 N2 C17 -19.8(5) 1_455 .
O4 Cd1 N2 C17 -124.6(2) 1_455 .
O1 Cd1 N2 C17 47.6(2) . .
C2 Cd1 N2 C17 72.1(2) . .
C20 Cd1 N2 C17 -109.1(3) 1_455 .
O1W Cd1 N2 C3 133.8(2) . .
O2 Cd1 N2 C3 -81.4(2) . .
N1 Cd1 N2 C3 -0.10(18) . .
O3 Cd1 N2 C3 160.9(3) 1_455 .
O4 Cd1 N2 C3 56.2(2) 1_455 .
O1 Cd1 N2 C3 -131.7(2) . .
C2 Cd1 N2 C3 -107.2(2) . .
C20 Cd1 N2 C3 71.6(3) 1_455 .
Cd1 O2 C2 O1 3.8(3) . .
Cd1 O2 C2 C16 -176.2(2) . .
Cd1 O1 C2 O2 -3.6(3) . .
Cd1 O1 C2 C16 176.4(2) . .
O1W Cd1 C2 O2 -160.68(16) . .
N2 Cd1 C2 O2 112.30(17) . .
N1 Cd1 C2 O2 42.30(18) . .
O3 Cd1 C2 O2 -80.81(17) 1_455 .
O4 Cd1 C2 O2 -50.7(2) 1_455 .
O1 Cd1 C2 O2 176.5(3) . .
C20 Cd1 C2 O2 -67.18(18) 1_455 .
O1W Cd1 C2 O1 22.84(19) . .
O2 Cd1 C2 O1 -176.5(3) . .
N2 Cd1 C2 O1 -64.18(16) . .
N1 Cd1 C2 O1 -134.18(15) . .
O3 Cd1 C2 O1 102.71(17) 1_455 .
O4 Cd1 C2 O1 132.85(15) 1_455 .
C20 Cd1 C2 O1 116.34(16) 1_455 .
O1W Cd1 C2 C16 -126.3(19) . .
O2 Cd1 C2 C16 34.4(19) . .
N2 Cd1 C2 C16 146.7(19) . .
N1 Cd1 C2 C16 76.7(19) . .
O3 Cd1 C2 C16 -46.4(19) 1_455 .
O4 Cd1 C2 C16 -16(2) 1_455 .
O1 Cd1 C2 C16 -149(2) . .
C20 Cd1 C2 C16 -32.8(19) 1_455 .
C17 N2 C3 C11 1.0(4) . .
Cd1 N2 C3 C11 -179.65(19) . .
C17 N2 C3 C4 -177.5(2) . .
Cd1 N2 C3 C4 1.8(3) . .
C7 N1 C4 C10 -0.7(4) . .
Cd1 N1 C4 C10 -176.58(19) . .
C7 N1 C4 C3 179.2(2) . .
Cd1 N1 C4 C3 3.3(3) . .
N2 C3 C4 N1 -3.4(4) . .
C11 C3 C4 N1 178.0(2) . .
N2 C3 C4 C10 176.5(2) . .
C11 C3 C4 C10 -2.1(4) . .
C17 C5 C6 C11 1.5(4) . .
C4 N1 C7 C9 -1.6(4) . .
Cd1 N1 C7 C9 174.0(2) . .
C21 N5 C8 C1 0.6(4) . .
C21 N5 C8 S1 -176.0(2) . .
C18 C1 C8 N5 -2.3(4) . .
C20 C1 C8 N5 179.0(3) . .
C18 C1 C8 S1 174.3(2) . .
C20 C1 C8 S1 -4.4(4) . .
C16 S1 C8 N5 -8.2(2) . .
C16 S1 C8 C1 175.1(2) . .
N1 C7 C9 C22 1.9(5) . .
N1 C4 C10 C22 2.5(4) . .
C3 C4 C10 C22 -177.4(2) . .
N1 C4 C10 C15 -176.4(2) . .
C3 C4 C10 C15 3.7(4) . .
N2 C3 C11 C6 -0.6(4) . .
C4 C3 C11 C6 177.9(2) . .
N2 C3 C11 C14 180.0(2) . .
C4 C3 C11 C14 -1.5(4) . .
C5 C6 C11 C3 -0.7(4) . .
C5 C6 C11 C14 178.7(3) . .
C15 N3 C12 C13 -0.1(5) . .
C14 N4 C13 C12 0.4(5) . .
N3 C12 C13 N4 -0.9(5) . .
C13 N4 C14 C15 1.1(4) . .
C13 N4 C14 C11 -178.7(3) . .
C3 C11 C14 N4 -176.7(2) . .
C6 C11 C14 N4 4.0(4) . .
C3 C11 C14 C15 3.6(4) . .
C6 C11 C14 C15 -175.8(2) . .
C12 N3 C15 C14 1.6(4) . .
C12 N3 C15 C10 -178.8(3) . .
N4 C14 C15 N3 -2.1(4) . .
C11 C14 C15 N3 177.6(2) . .
N4 C14 C15 C10 178.2(2) . .
C11 C14 C15 C10 -2.0(4) . .
C4 C10 C15 N3 178.7(2) . .
C22 C10 C15 N3 -0.1(4) . .
C4 C10 C15 C14 -1.7(4) . .
C22 C10 C15 C14 179.5(3) . .
O2 C2 C16 S1 -158.9(2) . .
O1 C2 C16 S1 21.1(4) . .
Cd1 C2 C16 S1 168.5(18) . .
C8 S1 C16 C2 -91.0(2) . .
C3 N2 C17 C5 -0.1(4) . .
Cd1 N2 C17 C5 -179.4(2) . .
C6 C5 C17 N2 -1.2(5) . .
C8 C1 C18 C19 1.6(5) . .
C20 C1 C18 C19 -179.6(3) . .
C1 C18 C19 C21 0.6(5) . .
Cd1 O3 C20 O4 4.1(3) 1_655 .
Cd1 O3 C20 C1 -176.0(2) 1_655 .
Cd1 O4 C20 O3 -4.1(3) 1_655 .
Cd1 O4 C20 C1 176.0(2) 1_655 .
C18 C1 C20 O3 -37.3(4) . .
C8 C1 C20 O3 141.4(3) . .
C18 C1 C20 O4 142.6(3) . .
C8 C1 C20 O4 -38.7(4) . .
C18 C1 C20 Cd1 -126(4) . 1_655
C8 C1 C20 Cd1 52(4) . 1_655
C8 N5 C21 C19 1.8(5) . .
C18 C19 C21 N5 -2.4(5) . .
C7 C9 C22 C10 0.1(4) . .
C4 C10 C22 C9 -2.1(4) . .
C15 C10 C22 C9 176.8(3) . .
